data_7100266
loop_
_publ_author_name
'Samson Jenekhe'
'Amit Babel'
'Jessica M. Hancock'
'Christopher J. Tonzola'

_publ_section_title
;
Quinoidal Oligoquinoline: A Novel Quinodimethane
Exhibiting High Electroluminescence Efficiency and p-Channel Field
Effect Charge Transport
;
_journal_name_full 'Chemical Communications'
_journal_paper_doi 10.1039/b509322h
_journal_year 2005
_chemical_formula_moiety 'C56 H40 N2, 2(C H Cl3)'
_chemical_formula_sum 'C58 H42 Cl6 N2'
_chemical_formula_weight 979.64
_chemical_name_common BDBPQ
_space_group_IT_number 7
_symmetry_cell_setting monoclinic
_symmetry_space_group_name_Hall 'P -2yc'
_symmetry_space_group_name_H-M 'P 1 c 1'
_cell_angle_alpha 90.00
_cell_angle_beta 120.6771(16)
_cell_angle_gamma 90.00
_cell_formula_units_Z 2
_cell_length_a 17.7390(7)
_cell_length_b 5.9890(2)
_cell_length_c 25.1160(10)
_cell_measurement_temperature 130(2)
_cell_volume 2294.88(15)
_diffrn_ambient_temperature 130(2)
_exptl_crystal_density_diffrn 1.418
_cod_depositor_comments
;
The following automatic conversions were performed:
'_symmetry_cell_setting' value 'Monoclinic' changed to 'monoclinic'
according to '/home/saulius/struct/CIF-dictionaries/cif_core.dic'
dictionary named 'cif_core.dic' version 2.4.1 from 2010-06-29.

Automatic conversion script
Id: cif_fix_enum 1527 2010-12-29 10:47:43Z saulius 
;
_cod_original_sg_symbol_H-M 'P c'
_cod_database_code 7100266

loop_
_symmetry_equiv_pos_as_xyz
'x, y, z'
'x, -y, z+1/2'

loop_
_atom_site_label
_atom_site_type_symbol
_atom_site_fract_x
_atom_site_fract_y
_atom_site_fract_z
_atom_site_U_iso_or_equiv
_atom_site_adp_type
_atom_site_occupancy
_atom_site_symmetry_multiplicity
_atom_site_calc_flag
_atom_site_refinement_flags
_atom_site_disorder_assembly
_atom_site_disorder_group
Cl1 Cl -0.1647(2) 0.3552(4) 0.44968(12) 0.0796(7) Uani 1 1 d . . .
Cl2 Cl -0.25920(15) -0.0553(4) 0.41772(10) 0.0714(7) Uani 1 1 d . . .
Cl3 Cl -0.07151(15) -0.0645(4) 0.48113(10) 0.0707(7) Uani 1 1 d . . .
Cl4 Cl 0.06826(15) 0.3308(4) 0.45483(10) 0.0673(6) Uani 1 1 d . . .
Cl5 Cl 0.25337(16) 0.3695(5) 0.50517(10) 0.0881(9) Uani 1 1 d . . .
Cl6 Cl 0.14098(18) 0.7472(3) 0.44606(11) 0.0714(7) Uani 1 1 d . . .
N1 N -0.2963(4) 0.8822(9) 0.5606(2) 0.0264(13) Uani 1 1 d . . .
N2 N -0.6972(3) -0.4026(8) 0.3599(2) 0.0214(13) Uani 1 1 d . . .
C1 C -0.2433(4) 1.2048(10) 0.6292(3) 0.0256(17) Uani 1 1 d . . .
H1 H -0.2763 1.3382 0.6042 0.031 Uiso 1 1 calc R . .
C2 C -0.3049(5) 1.0063(10) 0.6006(3) 0.0258(17) Uani 1 1 d . . .
C3 C -0.3715(4) 0.9703(10) 0.6146(3) 0.0231(16) Uani 1 1 d . . .
H3 H -0.3758 1.0674 0.6429 0.028 Uiso 1 1 calc R . .
C4 C -0.4305(4) 0.7972(10) 0.5883(3) 0.0232(16) Uani 1 1 d . . .
C5 C -0.4217(4) 0.6551(10) 0.5455(3) 0.0235(16) Uani 1 1 d . . .
C6 C -0.3548(4) 0.7058(10) 0.5331(3) 0.0218(16) Uani 1 1 d . . .
C7 C -0.3442(5) 0.5690(10) 0.4925(3) 0.0277(17) Uani 1 1 d . . .
H7 H -0.2997 0.6022 0.4833 0.033 Uiso 1 1 calc R . .
C8 C -0.3972(4) 0.3871(10) 0.4659(3) 0.0240(16) Uani 1 1 d . . .
H8 H -0.3860 0.2906 0.4406 0.029 Uiso 1 1 calc R . .
C9 C -0.4679(4) 0.3386(11) 0.4747(3) 0.0241(16) Uani 1 1 d . . .
C10 C -0.4791(4) 0.4740(10) 0.5142(3) 0.0213(16) Uani 1 1 d . . .
H10 H -0.5264 0.4458 0.5209 0.026 Uiso 1 1 calc R . .
C11 C -0.7541(4) -0.7249(10) 0.2919(3) 0.0211(16) Uani 1 1 d . . .
H11 H -0.7228 -0.8577 0.3180 0.025 Uiso 1 1 calc R . .
C12 C -0.6897(4) -0.5261(10) 0.3205(3) 0.0209(16) Uani 1 1 d . . .
C13 C -0.6249(5) -0.4899(10) 0.3044(3) 0.0235(17) Uani 1 1 d . . .
H13 H -0.6214 -0.5885 0.2761 0.028 Uiso 1 1 calc R . .
C14 C -0.5673(4) -0.3152(10) 0.3288(3) 0.0208(16) Uani 1 1 d . . .
C15 C -0.5731(4) -0.1773(10) 0.3730(3) 0.0208(15) Uani 1 1 d . . .
C16 C -0.6390(4) -0.2278(10) 0.3867(3) 0.0231(16) Uani 1 1 d . . .
C17 C -0.6490(4) -0.0881(10) 0.4285(3) 0.0238(16) Uani 1 1 d . . .
H17 H -0.6931 -0.1205 0.4383 0.029 Uiso 1 1 calc R . .
C18 C -0.5957(5) 0.0919(11) 0.4546(3) 0.0287(18) Uani 1 1 d . . .
H18 H -0.6049 0.1859 0.4812 0.034 Uiso 1 1 calc R . .
C19 C -0.5271(4) 0.1443(11) 0.4435(3) 0.0214(16) Uani 1 1 d . . .
C20 C -0.5163(5) 0.0067(10) 0.4033(3) 0.0255(17) Uani 1 1 d . . .
H20 H -0.4698 0.0362 0.3959 0.031 Uiso 1 1 calc R . .
C21 C -0.4950(4) 0.7553(11) 0.6079(3) 0.0200(15) Uani 1 1 d . . .
C22 C -0.5552(4) 0.9204(10) 0.6010(3) 0.0241(16) Uani 1 1 d . . .
H22 H -0.5536 1.0603 0.5838 0.029 Uiso 1 1 calc R . .
C23 C -0.6157(4) 0.8877(11) 0.6179(3) 0.0301(17) Uani 1 1 d . . .
H23 H -0.6559 1.0028 0.6124 0.036 Uiso 1 1 calc R . .
C24 C -0.6183(5) 0.6816(11) 0.6436(3) 0.0310(18) Uani 1 1 d . . .
H24 H -0.6608 0.6557 0.6553 0.037 Uiso 1 1 calc R . .
C25 C -0.5588(5) 0.5169(11) 0.6519(3) 0.0298(18) Uani 1 1 d . . .
H25 H -0.5598 0.3786 0.6700 0.036 Uiso 1 1 calc R . .
C26 C -0.4979(4) 0.5509(10) 0.6340(3) 0.0247(17) Uani 1 1 d . . .
H26 H -0.4579 0.4355 0.6395 0.030 Uiso 1 1 calc R . .
C27 C -0.5020(4) -0.2736(10) 0.3095(3) 0.0255(16) Uani 1 1 d . . .
C28 C -0.4423(4) -0.4407(10) 0.3160(3) 0.0266(17) Uani 1 1 d . . .
H28 H -0.4425 -0.5809 0.3336 0.032 Uiso 1 1 calc R . .
C29 C -0.3834(5) -0.4007(11) 0.2966(3) 0.0298(17) Uani 1 1 d . . .
H29 H -0.3427 -0.5135 0.3013 0.036 Uiso 1 1 calc R . .
C30 C -0.3830(4) -0.2007(11) 0.2708(3) 0.0283(17) Uani 1 1 d . . .
H30 H -0.3418 -0.1750 0.2580 0.034 Uiso 1 1 calc R . .
C31 C -0.4421(5) -0.0348(11) 0.2632(3) 0.0267(17) Uani 1 1 d . . .
H31 H -0.4425 0.1034 0.2444 0.032 Uiso 1 1 calc R . .
C32 C -0.5014(5) -0.0742(10) 0.2837(3) 0.0235(16) Uani 1 1 d . . .
H32 H -0.5415 0.0394 0.2794 0.028 Uiso 1 1 calc R . .
C33 C -0.2188(4) 1.2543(10) 0.6952(3) 0.0267(16) Uani 1 1 d . . .
C34 C -0.1760(5) 1.0926(10) 0.7424(3) 0.0269(16) Uani 1 1 d . . .
H34 H -0.1665 0.9468 0.7321 0.032 Uiso 1 1 calc R . .
C35 C -0.1480(5) 1.1442(13) 0.8032(3) 0.0363(18) Uani 1 1 d . . .
H35 H -0.1178 1.0353 0.8346 0.044 Uiso 1 1 calc R . .
C36 C -0.1635(5) 1.3518(13) 0.8186(4) 0.0390(19) Uani 1 1 d . . .
H36 H -0.1428 1.3869 0.8607 0.047 Uiso 1 1 calc R . .
C37 C -0.2078(5) 1.5071(13) 0.7744(4) 0.040(2) Uani 1 1 d . . .
H37 H -0.2205 1.6478 0.7855 0.048 Uiso 1 1 calc R . .
C38 C -0.2355(4) 1.4620(10) 0.7116(3) 0.0261(17) Uani 1 1 d . . .
H38 H -0.2654 1.5733 0.6809 0.031 Uiso 1 1 calc R . .
C39 C -0.1597(4) 1.1916(10) 0.6252(3) 0.0260(17) Uani 1 1 d . . .
C40 C -0.1059(5) 1.0066(12) 0.6447(3) 0.0332(19) Uani 1 1 d . . .
H40 H -0.1235 0.8767 0.6573 0.040 Uiso 1 1 calc R . .
C41 C -0.0266(5) 1.0067(13) 0.6461(3) 0.0352(19) Uani 1 1 d . . .
H41 H 0.0096 0.8776 0.6597 0.042 Uiso 1 1 calc R . .
C42 C -0.0002(5) 1.1943(13) 0.6279(3) 0.041(2) Uani 1 1 d . . .
H42 H 0.0537 1.1938 0.6283 0.050 Uiso 1 1 calc R . .
C43 C -0.0529(5) 1.3836(12) 0.6090(3) 0.0341(18) Uani 1 1 d . . .
H43 H -0.0353 1.5131 0.5963 0.041 Uiso 1 1 calc R . .
C44 C -0.1309(5) 1.3830(12) 0.6088(3) 0.0318(18) Uani 1 1 d . . .
H44 H -0.1656 1.5146 0.5973 0.038 Uiso 1 1 calc R . .
C45 C -0.8365(4) -0.7016(10) 0.2941(3) 0.0259(17) Uani 1 1 d . . .
C46 C -0.8877(5) -0.5060(12) 0.2747(3) 0.0293(18) Uani 1 1 d . . .
H46 H -0.8674 -0.3788 0.2631 0.035 Uiso 1 1 calc R . .
C47 C -0.9671(5) -0.4972(12) 0.2725(3) 0.0314(19) Uani 1 1 d . . .
H47 H -1.0018 -0.3656 0.2583 0.038 Uiso 1 1 calc R . .
C48 C -0.9961(5) -0.6780(12) 0.2908(3) 0.0336(18) Uani 1 1 d . . .
H48 H -1.0507 -0.6717 0.2893 0.040 Uiso 1 1 calc R . .
C49 C -0.9451(5) -0.8702(13) 0.3116(3) 0.0366(19) Uani 1 1 d . . .
H49 H -0.9645 -0.9943 0.3250 0.044 Uiso 1 1 calc R . .
C50 C -0.8667(4) -0.8820(11) 0.3128(3) 0.0281(17) Uani 1 1 d . . .
H50 H -0.8329 -1.0150 0.3265 0.034 Uiso 1 1 calc R . .
C51 C -0.7758(4) -0.7832(11) 0.2261(3) 0.0254(16) Uani 1 1 d . . .
C52 C -0.8212(5) -0.6347(11) 0.1774(3) 0.0318(17) Uani 1 1 d . . .
H52 H -0.8353 -0.4906 0.1856 0.038 Uiso 1 1 calc R . .
C53 C -0.8463(5) -0.6919(12) 0.1175(3) 0.0360(18) Uani 1 1 d . . .
H53 H -0.8776 -0.5885 0.0847 0.043 Uiso 1 1 calc R . .
C54 C -0.8252(5) -0.9038(12) 0.1053(3) 0.0347(19) Uani 1 1 d . . .
H54 H -0.8414 -0.9448 0.0642 0.042 Uiso 1 1 calc R . .
C55 C -0.7813(5) -1.0506(11) 0.1529(3) 0.0300(17) Uani 1 1 d . . .
H55 H -0.7675 -1.1953 0.1448 0.036 Uiso 1 1 calc R . .
C56 C -0.7563(5) -0.9908(11) 0.2133(3) 0.0287(17) Uani 1 1 d . . .
H56 H -0.7255 -1.0948 0.2460 0.034 Uiso 1 1 calc R . .
C57 C -0.1659(5) 0.0789(11) 0.4722(4) 0.041(2) Uani 1 1 d . . .
H57 H -0.1640 0.0789 0.5127 0.049 Uiso 1 1 calc R . .
C58 C 0.1487(5) 0.4558(12) 0.4457(4) 0.045(2) Uani 1 1 d . . .
H58 H 0.1409 0.4083 0.4050 0.055 Uiso 1 1 calc R . .

loop_
_atom_site_aniso_label
_atom_site_aniso_U_11
_atom_site_aniso_U_22
_atom_site_aniso_U_33
_atom_site_aniso_U_23
_atom_site_aniso_U_13
_atom_site_aniso_U_12
Cl1 0.118(2) 0.0575(14) 0.0668(14) 0.0082(13) 0.0500(15) -0.0050(15)
Cl2 0.0613(16) 0.0875(18) 0.0540(14) -0.0145(13) 0.0211(12) -0.0185(13)
Cl3 0.0665(16) 0.0779(17) 0.0589(14) -0.0119(12) 0.0256(12) 0.0048(13)
Cl4 0.0746(16) 0.0696(15) 0.0579(13) -0.0040(12) 0.0339(12) -0.0145(12)
Cl5 0.0604(16) 0.140(2) 0.0468(13) 0.0118(15) 0.0149(12) 0.0360(16)
Cl6 0.117(2) 0.0375(12) 0.0801(15) -0.0029(12) 0.0647(15) -0.0017(12)
N1 0.030(4) 0.025(3) 0.020(3) -0.003(3) 0.010(3) -0.004(3)
N2 0.016(3) 0.022(3) 0.020(3) 0.000(2) 0.005(3) 0.000(2)
C1 0.020(4) 0.021(4) 0.029(4) 0.000(3) 0.008(3) 0.006(3)
C2 0.029(5) 0.019(4) 0.026(4) 0.003(3) 0.011(4) 0.002(3)
C3 0.020(4) 0.023(4) 0.026(4) 0.000(3) 0.012(4) 0.003(3)
C4 0.022(4) 0.025(4) 0.019(3) -0.001(3) 0.008(3) 0.001(3)
C5 0.032(5) 0.014(4) 0.024(4) 0.003(3) 0.014(3) 0.005(3)
C6 0.021(4) 0.021(4) 0.022(4) 0.004(3) 0.010(3) 0.001(3)
C7 0.031(5) 0.027(4) 0.024(4) 0.000(3) 0.013(4) -0.003(3)
C8 0.025(4) 0.024(4) 0.025(4) 0.000(3) 0.014(3) -0.003(3)
C9 0.026(4) 0.032(4) 0.013(3) 0.003(3) 0.009(3) 0.006(3)
C10 0.016(4) 0.024(4) 0.024(4) 0.002(3) 0.010(3) 0.000(3)
C11 0.021(4) 0.017(3) 0.023(4) -0.006(3) 0.010(3) -0.005(3)
C12 0.013(4) 0.025(4) 0.018(3) 0.001(3) 0.002(3) 0.001(3)
C13 0.025(5) 0.024(4) 0.021(4) 0.002(3) 0.012(4) 0.004(3)
C14 0.024(4) 0.016(4) 0.023(4) -0.001(3) 0.013(3) 0.002(3)
C15 0.014(4) 0.023(4) 0.023(3) -0.003(3) 0.008(3) 0.001(3)
C16 0.022(4) 0.023(4) 0.018(3) 0.003(3) 0.006(3) 0.003(3)
C17 0.016(4) 0.030(4) 0.022(4) -0.001(3) 0.007(3) -0.001(3)
C18 0.041(5) 0.025(4) 0.021(4) -0.002(3) 0.016(4) 0.008(3)
C19 0.022(4) 0.022(4) 0.017(3) 0.000(3) 0.007(3) -0.005(3)
C20 0.032(5) 0.018(3) 0.027(4) 0.001(3) 0.016(4) -0.001(3)
C21 0.012(4) 0.030(4) 0.016(3) -0.012(3) 0.006(3) -0.006(3)
C22 0.030(5) 0.017(4) 0.025(4) 0.000(3) 0.013(4) 0.004(3)
C23 0.022(4) 0.029(4) 0.036(4) -0.002(3) 0.012(4) 0.007(3)
C24 0.027(4) 0.033(5) 0.036(4) -0.003(3) 0.018(4) -0.005(3)
C25 0.035(5) 0.026(4) 0.027(4) -0.002(3) 0.015(4) -0.006(3)
C26 0.025(4) 0.015(4) 0.023(4) 0.000(3) 0.004(4) 0.005(3)
C27 0.023(4) 0.026(4) 0.025(4) 0.000(3) 0.010(3) 0.001(3)
C28 0.023(4) 0.021(4) 0.028(4) -0.004(3) 0.007(4) -0.001(3)
C29 0.028(4) 0.034(4) 0.023(4) -0.003(3) 0.010(4) -0.003(3)
C30 0.022(4) 0.040(5) 0.025(4) -0.001(3) 0.013(3) -0.001(3)
C31 0.026(4) 0.026(4) 0.019(4) -0.004(3) 0.005(3) -0.004(3)
C32 0.025(4) 0.027(4) 0.023(4) -0.006(3) 0.016(3) -0.003(3)
C33 0.018(4) 0.023(4) 0.036(4) -0.002(3) 0.012(3) 0.000(3)
C34 0.027(4) 0.024(4) 0.025(4) -0.004(3) 0.010(3) 0.001(3)
C35 0.029(5) 0.049(5) 0.032(4) 0.002(4) 0.016(4) 0.002(4)
C36 0.029(5) 0.049(5) 0.038(5) -0.005(4) 0.016(4) -0.015(4)
C37 0.043(6) 0.040(5) 0.051(5) -0.014(4) 0.033(5) -0.017(4)
C38 0.026(4) 0.019(4) 0.036(4) -0.001(3) 0.019(4) -0.001(3)
C39 0.023(4) 0.029(4) 0.021(4) 0.005(3) 0.009(3) 0.001(3)
C40 0.028(5) 0.034(4) 0.026(4) 0.000(3) 0.005(4) 0.001(4)
C41 0.011(5) 0.053(5) 0.032(4) -0.006(4) 0.004(4) 0.004(3)
C42 0.035(5) 0.045(5) 0.045(5) -0.009(4) 0.020(4) -0.006(4)
C43 0.025(5) 0.041(5) 0.035(4) -0.006(4) 0.014(4) -0.004(4)
C44 0.036(5) 0.028(4) 0.034(4) -0.004(3) 0.020(4) -0.006(3)
C45 0.028(4) 0.022(4) 0.024(4) -0.002(3) 0.010(3) -0.005(3)
C46 0.023(5) 0.039(4) 0.021(4) 0.003(3) 0.008(4) 0.001(3)
C47 0.035(6) 0.034(4) 0.025(4) -0.008(3) 0.014(4) -0.004(3)
C48 0.023(4) 0.046(5) 0.029(4) -0.006(4) 0.011(4) 0.001(4)
C49 0.035(5) 0.042(5) 0.030(4) -0.014(4) 0.015(4) -0.018(4)
C50 0.020(4) 0.027(4) 0.033(4) -0.001(3) 0.010(4) 0.003(3)
C51 0.021(4) 0.030(4) 0.024(4) 0.000(3) 0.011(3) -0.005(3)
C52 0.031(4) 0.029(4) 0.038(4) 0.002(3) 0.020(4) 0.007(3)
C53 0.028(4) 0.046(5) 0.029(4) 0.005(4) 0.011(3) -0.002(4)
C54 0.029(5) 0.055(5) 0.023(4) -0.008(4) 0.016(4) -0.009(4)
C55 0.034(5) 0.033(4) 0.034(4) -0.009(3) 0.025(4) -0.005(3)
C56 0.028(5) 0.022(4) 0.032(4) 0.001(3) 0.013(4) -0.002(3)
C57 0.042(5) 0.030(4) 0.040(4) -0.003(3) 0.012(4) -0.004(4)
C58 0.039(5) 0.057(5) 0.037(4) -0.001(4) 0.016(4) 0.008(4)

loop_
_geom_bond_atom_site_label_1
_geom_bond_atom_site_label_2
_geom_bond_distance
_geom_bond_site_symmetry_2
_geom_bond_publ_flag
Cl1 C57 1.753(7) . ?
Cl2 C57 1.717(8) . ?
Cl3 C57 1.791(8) . ?
Cl4 C58 1.728(8) . ?
Cl5 C58 1.765(8) . ?
Cl6 C58 1.751(7) . ?
N1 C2 1.321(8) . ?
N1 C6 1.393(8) . ?
N2 C12 1.297(8) . ?
N2 C16 1.380(8) . ?
C1 C33 1.515(9) . ?
C1 C2 1.524(9) . ?
C1 C39 1.537(9) . ?
C1 H1 1.0000 . ?
C2 C3 1.410(9) . ?
C3 C4 1.379(9) . ?
C3 H3 0.9500 . ?
C4 C5 1.440(8) . ?
C4 C21 1.481(9) . ?
C5 C6 1.405(9) . ?
C5 C10 1.419(9) . ?
C6 C7 1.393(9) . ?
C7 C8 1.370(9) . ?
C7 H7 0.9500 . ?
C8 C9 1.412(9) . ?
C8 H8 0.9500 . ?
C9 C10 1.372(8) . ?
C9 C19 1.494(8) . ?
C10 H10 0.9500 . ?
C11 C45 1.497(9) . ?
C11 C51 1.534(8) . ?
C11 C12 1.550(9) . ?
C11 H11 1.0000 . ?
C12 C13 1.415(9) . ?
C13 C14 1.370(9) . ?
C13 H13 0.9500 . ?
C14 C15 1.428(8) . ?
C14 C27 1.488(9) . ?
C15 C16 1.410(8) . ?
C15 C20 1.423(9) . ?
C16 C17 1.423(9) . ?
C17 C18 1.361(9) . ?
C17 H17 0.9500 . ?
C18 C19 1.415(9) . ?
C18 H18 0.9500 . ?
C19 C20 1.391(8) . ?
C20 H20 0.9500 . ?
C21 C22 1.399(8) . ?
C21 C26 1.402(8) . ?
C22 C23 1.355(9) . ?
C22 H22 0.9500 . ?
C23 C24 1.406(9) . ?
C23 H23 0.9500 . ?
C24 C25 1.381(9) . ?
C24 H24 0.9500 . ?
C25 C26 1.379(10) . ?
C25 H25 0.9500 . ?
C26 H26 0.9500 . ?
C27 C32 1.362(8) . ?
C27 C28 1.405(9) . ?
C28 C29 1.380(9) . ?
C28 H28 0.9500 . ?
C29 C30 1.364(9) . ?
C29 H29 0.9500 . ?
C30 C31 1.385(9) . ?
C30 H30 0.9500 . ?
C31 C32 1.408(9) . ?
C31 H31 0.9500 . ?
C32 H32 0.9500 . ?
C33 C38 1.389(8) . ?
C33 C34 1.414(9) . ?
C34 C35 1.377(9) . ?
C34 H34 0.9500 . ?
C35 C36 1.371(10) . ?
C35 H35 0.9500 . ?
C36 C37 1.350(10) . ?
C36 H36 0.9500 . ?
C37 C38 1.417(10) . ?
C37 H37 0.9500 . ?
C38 H38 0.9500 . ?
C39 C40 1.379(9) . ?
C39 C44 1.400(9) . ?
C40 C41 1.389(10) . ?
C40 H40 0.9500 . ?
C41 C42 1.382(10) . ?
C41 H41 0.9500 . ?
C42 C43 1.391(10) . ?
C42 H42 0.9500 . ?
C43 C44 1.381(9) . ?
C43 H43 0.9500 . ?
C44 H44 0.9500 . ?
C45 C50 1.389(9) . ?
C45 C46 1.408(9) . ?
C46 C47 1.382(10) . ?
C46 H46 0.9500 . ?
C47 C48 1.375(9) . ?
C47 H47 0.9500 . ?
C48 C49 1.391(10) . ?
C48 H48 0.9500 . ?
C49 C50 1.377(9) . ?
C49 H49 0.9500 . ?
C50 H50 0.9500 . ?
C51 C56 1.371(9) . ?
C51 C52 1.390(9) . ?
C52 C53 1.378(9) . ?
C52 H52 0.9500 . ?
C53 C54 1.400(10) . ?
C53 H53 0.9500 . ?
C54 C55 1.365(9) . ?
C54 H54 0.9500 . ?
C55 C56 1.392(9) . ?
C55 H55 0.9500 . ?
C56 H56 0.9500 . ?
C57 H57 1.0000 . ?
C58 H58 1.0000 . ?

loop_
_cod_related_entry_id
_cod_related_entry_database
_cod_related_entry_code
1 ChemSpider 21150273
